data_8100204
loop_
_publ_author_name
'Tai, Xi-Shi'
'Wang, L.-H.'
'Li, Yi-Zhi'
'Tan, Min-Yu'

_publ_section_title
;
Crystal structure of bis[aqua-dimethylformamide-(salicylaldehyde-2-
hydroxy-3-naphthoylhydrazonato)nickel(II)] dimethylformamide disolvate 
monohydrate, [Ni(H~2~O)(C~3~H~7~NO)(C~18~H~12~N~2~O~3~)]~2~ &#x00B7; 
2C~3~H~7~NO &#x00B7; H~2~O
;
_journal_issue 4
_journal_name_full 'Zeitschrift f\"ur Kristallographie - New Crystal Structures'
_journal_page_first 445
_journal_page_last 447
_journal_volume 219
_journal_year 2004
_chemical_formula_moiety 'C42 H42 N6 Ni2 O10, 2(C3 H7 N O), H2 O'
_chemical_formula_sum 'C48 H58 N8 Ni2 O13'
_chemical_formula_weight 1072.44
_space_group_IT_number 2
_space_group_name_Hall '-P 1'
_space_group_name_H-M_alt 'P -1'
_symmetry_cell_setting triclinic
_symmetry_space_group_name_Hall '-P 1'
_symmetry_space_group_name_H-M 'P -1'
_cell_angle_alpha 101.98(1)
_cell_angle_beta 106.90(1)
_cell_angle_gamma 92.66(1)
_cell_formula_units_Z 2
_cell_length_a 13.830(2)
_cell_length_b 13.878(2)
_cell_length_c 14.304(3)
_cell_measurement_temperature 293(2)
_cell_volume 2552.9(8)
_diffrn_ambient_temperature 293(2)
_exptl_crystal_density_diffrn 1.395
_cod_depositor_comments
;
The following automatic conversions were performed:
'_symmetry_cell_setting' value 'Triclinic' changed to 'triclinic'
according to '/home/saulius/struct/CIF-dictionaries/cif_core.dic'
dictionary named 'cif_core.dic' version 2.4.1 from 2010-06-29.

Automatic conversion script
Id: cif_fix_enum 1527 2010-12-29 10:47:43Z saulius 
;
_cod_database_code 8100204

loop_
_symmetry_equiv_pos_as_xyz
'x, y, z'
'-x, -y, -z'

loop_
_atom_site_label
_atom_site_type_symbol
_atom_site_fract_x
_atom_site_fract_y
_atom_site_fract_z
_atom_site_U_iso_or_equiv
_atom_site_adp_type
_atom_site_occupancy
_atom_site_symmetry_multiplicity
_atom_site_Wyckoff_symbol
_atom_site_calc_flag
_atom_site_refinement_flags
_atom_site_disorder_assembly
_atom_site_disorder_group
Ni1 Ni 0.97059(3) 0.39526(3) 0.92910(3) 0.04651(13) Uani 1 2 i d . . .
Ni2 Ni 0.48545(3) 0.07284(3) 0.93023(3) 0.04544(13) Uani 1 2 i d . . .
C1 C 0.8052(2) 0.5211(2) 0.9626(2) 0.0486(7) Uani 1 2 i d . . .
C2 C 0.7735(2) 0.6039(2) 1.0115(2) 0.0484(7) Uani 1 2 i d . . .
H2 H 0.8215 0.6530 1.0585 0.058 Uiso 1 2 i calc R . .
C3 C 0.6689(2) 0.6153(2) 0.9912(2) 0.0490(7) Uani 1 2 i d . . .
H3 H 0.6485 0.6718 1.0244 0.059 Uiso 1 2 i calc R . .
C4 C 0.5965(2) 0.5424(2) 0.9218(2) 0.0491(7) Uani 1 2 i d . . .
H4 H 0.5276 0.5498 0.9071 0.059 Uiso 1 2 i calc R . .
C5 C 0.6273(2) 0.4634(2) 0.8777(2) 0.0487(7) Uani 1 2 i d . . .
H5 H 0.5782 0.4142 0.8323 0.058 Uiso 1 2 i calc R . .
C6 C 0.7308(2) 0.4474(2) 0.8945(2) 0.0486(7) Uani 1 2 i d . . .
C7 C 0.7491(2) 0.3550(2) 0.8371(2) 0.0482(7) Uani 1 2 i d . . .
H7 H 0.6931 0.3149 0.7900 0.058 Uiso 1 2 i calc R . .
C8 C 0.9350(2) 0.2153(2) 0.7928(2) 0.0482(7) Uani 1 2 i d . . .
C9 C 0.9488(2) 0.1253(2) 0.7278(2) 0.0484(7) Uani 1 2 i d . . .
C10 C 0.8641(2) 0.0601(2) 0.6523(2) 0.0489(7) Uani 1 2 i d . . .
C11 C 0.8827(2) -0.0232(2) 0.5941(2) 0.0488(7) Uani 1 2 i d . . .
H11 H 0.8272 -0.0648 0.5477 0.059 Uiso 1 2 i calc R . .
C12 C 0.9777(2) -0.0498(2) 0.5994(2) 0.0489(7) Uani 1 2 i d . . .
C13 C 0.9965(2) -0.1383(2) 0.5419(2) 0.0494(7) Uani 1 2 i d . . .
H13 H 0.9413 -0.1818 0.4977 0.059 Uiso 1 2 i calc R . .
C14 C 1.0923(2) -0.1627(2) 0.5484(2) 0.0496(7) Uani 1 2 i d . . .
H14 H 1.1015 -0.2214 0.5085 0.060 Uiso 1 2 i calc R . .
C15 C 1.1793(2) -0.0972(2) 0.6176(2) 0.0495(7) Uani 1 2 i d . . .
H15 H 1.2451 -0.1124 0.6223 0.059 Uiso 1 2 i calc R . .
C16 C 1.1621(2) -0.0105(2) 0.6771(2) 0.0491(7) Uani 1 2 i d . . .
H16 H 1.2172 0.0325 0.7222 0.059 Uiso 1 2 i calc R . .
C17 C 1.0615(2) 0.0130(2) 0.6698(2) 0.0487(7) Uani 1 2 i d . . .
C18 C 1.0454(2) 0.1024(2) 0.7324(2) 0.0485(7) Uani 1 2 i d . . .
H18 H 1.1011 0.1452 0.7765 0.058 Uiso 1 2 i calc R . .
C19 C 0.9335(2) 0.2615(2) 1.0649(2) 0.0491(7) Uani 1 2 i d . . .
H19 H 0.8996 0.2162 1.0051 0.059 Uiso 1 2 i calc R . .
C20 C 0.8892(2) 0.1437(2) 1.1511(2) 0.0497(7) Uani 1 2 i d . . .
H20A H 0.8443 0.1114 1.0858 0.075 Uiso 1 2 i calc R . .
H20B H 0.8513 0.1551 1.1982 0.075 Uiso 1 2 i calc R . .
H20C H 0.9412 0.1023 1.1723 0.075 Uiso 1 2 i calc R . .
C21 C 0.9904(2) 0.2999(2) 1.2476(2) 0.0499(7) Uani 1 2 i d . . .
H21A H 1.0448 0.3422 1.2428 0.075 Uiso 1 2 i calc R . .
H21B H 1.0177 0.2586 1.2928 0.075 Uiso 1 2 i calc R . .
H21C H 0.9441 0.3397 1.2722 0.075 Uiso 1 2 i calc R . .
C22 C 0.6763(2) -0.0300(2) 0.9653(2) 0.0483(7) Uani 1 2 i d . . .
C23 C 0.7387(2) -0.0942(2) 1.0139(2) 0.0483(7) Uani 1 2 i d . . .
H23 H 0.7179 -0.1243 1.0583 0.058 Uiso 1 2 i calc R . .
C24 C 0.8304(2) -0.1130(2) 0.9965(2) 0.0487(7) Uani 1 2 i d . . .
H24 H 0.8697 -0.1569 1.0274 0.058 Uiso 1 2 i calc R . .
C25 C 0.8624(2) -0.0668(2) 0.9339(2) 0.0488(7) Uani 1 2 i d . . .
H25 H 0.9240 -0.0785 0.9222 0.059 Uiso 1 2 i calc R . .
C26 C 0.8037(2) -0.0033(2) 0.8883(2) 0.0485(7) Uani 1 2 i d . . .
H26 H 0.8273 0.0294 0.8473 0.058 Uiso 1 2 i calc R . .
C27 C 0.7099(2) 0.0144(2) 0.9011(2) 0.0486(7) Uani 1 2 i d . . .
C28 C 0.6546(2) 0.0788(2) 0.8436(2) 0.0480(7) Uani 1 2 i d . . .
H28 H 0.6825 0.1000 0.7985 0.058 Uiso 1 2 i calc R . .
C29 C 0.4371(2) 0.1920(2) 0.7958(2) 0.0480(7) Uani 1 2 i d . . .
C30 C 0.3788(2) 0.2523(2) 0.7291(2) 0.0486(7) Uani 1 2 i d . . .
C31 C 0.4156(2) 0.2807(2) 0.6542(2) 0.0486(7) Uani 1 2 i d . . .
C32 C 0.3575(2) 0.3349(2) 0.5920(2) 0.0487(7) Uani 1 2 i d . . .
H32 H 0.3824 0.3563 0.5451 0.058 Uiso 1 2 i calc R . .
C33 C 0.2643(2) 0.3576(2) 0.5986(2) 0.0489(7) Uani 1 2 i d . . .
C34 C 0.2103(2) 0.4174(2) 0.5382(2) 0.0489(7) Uani 1 2 i d . . .
H34 H 0.2381 0.4430 0.4953 0.059 Uiso 1 2 i calc R . .
C35 C 0.1165(2) 0.4368(2) 0.5440(2) 0.0490(7) Uani 1 2 i d . . .
H35 H 0.0763 0.4681 0.4976 0.059 Uiso 1 2 i calc R . .
C36 C 0.0788(2) 0.4116(2) 0.6165(2) 0.0493(7) Uani 1 2 i d . . .
H36 H 0.0165 0.4304 0.6217 0.059 Uiso 1 2 i calc R . .
C37 C 0.1339(2) 0.3588(2) 0.6804(2) 0.0491(7) Uani 1 2 i d . . .
H37 H 0.1087 0.3414 0.7290 0.059 Uiso 1 2 i calc R . .
C38 C 0.2267(2) 0.3310(2) 0.6733(2) 0.0486(7) Uani 1 2 i d . . .
C39 C 0.2860(2) 0.2794(2) 0.7363(2) 0.0483(7) Uani 1 2 i d . . .
H39 H 0.2626 0.2621 0.7860 0.058 Uiso 1 2 i calc R . .
C40 C 0.6054(2) 0.2636(2) 1.0601(2) 0.0492(7) Uani 1 2 i d . . .
H40 H 0.6036 0.2758 0.9981 0.059 Uiso 1 2 i calc R . .
C41 C 0.7071(2) 0.4277(2) 1.1423(2) 0.0496(7) Uani 1 2 i d . . .
H41A H 0.6949 0.4337 1.0743 0.074 Uiso 1 2 i calc R . .
H41B H 0.7790 0.4315 1.1744 0.074 Uiso 1 2 i calc R . .
H41C H 0.6798 0.4804 1.1780 0.074 Uiso 1 2 i calc R . .
C42 C 0.6733(2) 0.3161(2) 1.2461(2) 0.0497(7) Uani 1 2 i d . . .
H42A H 0.6335 0.3577 1.2787 0.075 Uiso 1 2 i calc R . .
H42B H 0.7439 0.3319 1.2845 0.075 Uiso 1 2 i calc R . .
H42C H 0.6523 0.2479 1.2413 0.075 Uiso 1 2 i calc R . .
C43 C 0.3522(2) 0.7404(2) 0.5059(2) 0.0502(7) Uani 1 2 i d . . .
H43A H 0.3042 0.7849 0.4837 0.075 Uiso 1 2 i calc R . .
H43B H 0.4163 0.7602 0.4980 0.075 Uiso 1 2 i calc R . .
H43C H 0.3611 0.7422 0.5754 0.075 Uiso 1 2 i calc R . .
C44 C 0.3866(2) 0.5573(2) 0.4414(2) 0.0505(7) Uani 1 2 i d . . .
H44A H 0.4218 0.5643 0.3939 0.076 Uiso 1 2 i calc R . .
H44B H 0.3497 0.4924 0.4220 0.076 Uiso 1 2 i calc R . .
H44C H 0.4349 0.5664 0.5070 0.076 Uiso 1 2 i calc R . .
C45 C 0.2010(2) 0.6106(2) 0.3824(2) 0.0504(7) Uani 1 2 i d . . .
H45 H 0.1513 0.6531 0.3850 0.060 Uiso 1 2 i calc R . .
C46 C 0.7325(2) 0.7801(2) 0.7215(2) 0.0515(7) Uani 1 2 i d . . .
H46A H 0.7928 0.7616 0.7642 0.077 Uiso 1 2 i calc R . .
H46B H 0.7290 0.8497 0.7434 0.077 Uiso 1 2 i calc R . .
H46C H 0.7347 0.7659 0.6535 0.077 Uiso 1 2 i calc R . .
C47 C 0.6530(2) 0.6296(2) 0.7462(2) 0.0514(7) Uani 1 2 i d . . .
H47A H 0.7136 0.6051 0.7353 0.077 Uiso 1 2 i calc R . .
H47B H 0.5946 0.5856 0.7021 0.077 Uiso 1 2 i calc R . .
H47C H 0.6556 0.6332 0.8146 0.077 Uiso 1 2 i calc R . .
C48 C 0.5511(2) 0.7661(2) 0.7091(2) 0.0517(7) Uani 1 2 i d . . .
H48 H 0.4935 0.7209 0.6922 0.062 Uiso 1 2 i calc R . .
N1 N 0.83649(18) 0.32446(18) 0.84619(19) 0.0480(6) Uani 1 2 i d . . .
N2 N 0.84020(18) 0.23547(18) 0.78004(19) 0.0481(6) Uani 1 2 i d . . .
N3 N 0.93546(19) 0.23658(18) 1.1467(2) 0.0495(6) Uani 1 2 i d . . .
N4 N 0.56993(18) 0.10966(18) 0.84931(19) 0.0479(6) Uani 1 2 i d . . .
N5 N 0.52526(18) 0.17084(18) 0.78583(19) 0.0480(6) Uani 1 2 i d . . .
N6 N 0.65809(18) 0.33291(18) 1.14266(19) 0.0491(6) Uani 1 2 i d . . .
N7 N 0.31259(19) 0.63509(18) 0.4434(2) 0.0503(6) Uani 1 2 i d . . .
N8 N 0.64608(19) 0.72579(19) 0.7263(2) 0.0515(6) Uani 1 2 i d . . .
O1 O 0.90325(15) 0.51251(14) 0.98328(15) 0.0478(5) Uani 1 2 i d . . .
O2 O 1.01205(15) 0.26730(14) 0.85898(15) 0.0481(5) Uani 1 2 i d . . .
O3 O 0.76722(15) 0.08221(15) 0.64078(16) 0.0490(5) Uani 1 2 i d . . .
H3A H 0.7649 0.1411 0.6406 0.059 Uiso 1 2 i calc R . .
O4 O 0.98637(15) 0.46582(15) 0.81791(16) 0.0487(5) Uani 1 2 i d . . .
H4A H 0.9447 0.4344 0.7622 0.058 Uiso 1 2 i d R . .
H4B H 0.9730 0.5254 0.8307 0.058 Uiso 1 2 i d R . .
O5 O 0.97230(15) 0.33943(15) 1.05904(16) 0.0489(5) Uani 1 2 i d . . .
O6 O 0.58855(15) -0.01732(14) 0.98439(15) 0.0478(5) Uani 1 2 i d . . .
O7 O 0.39956(15) 0.16963(14) 0.86323(15) 0.0483(5) Uani 1 2 i d . . .
O8 O 0.50618(15) 0.25508(15) 0.64500(16) 0.0491(5) Uani 1 2 i d . . .
H8 H 0.5255 0.2140 0.6781 0.059 Uiso 1 2 i calc R . .
O9 O 0.40590(15) -0.04901(15) 0.81480(16) 0.0493(5) Uani 1 2 i d . . .
H9B H 0.4085 -0.0988 0.8410 0.059 Uiso 1 2 i d R . .
H9A H 0.4332 -0.0624 0.7682 0.059 Uiso 1 2 i d R . .
O10 O 0.56057(15) 0.18763(15) 1.05997(16) 0.0488(5) Uani 1 2 i d . . .
O11 O 0.18611(15) 0.52454(15) 0.32805(16) 0.0504(5) Uani 1 2 i d . . .
O12 O 0.53619(15) 0.85418(15) 0.71412(16) 0.0516(5) Uani 1 2 i d . . .
O1W O 0.47972(15) 0.94121(14) 0.57070(15) 0.0482(5) Uani 1 2 i d . . .
H1WA H 0.4987 0.9123 0.6188 0.058 Uiso 1 2 i d R . .
H1WB H 0.5228 0.9374 0.5385 0.058 Uiso 1 2 i d R . .

loop_
_atom_site_aniso_label
_atom_site_aniso_U_11
_atom_site_aniso_U_22
_atom_site_aniso_U_33
_atom_site_aniso_U_23
_atom_site_aniso_U_13
_atom_site_aniso_U_12
Ni1 0.0453(2) 0.0473(2) 0.0472(2) 0.01098(17) 0.01454(17) 0.00534(15)
Ni2 0.0444(2) 0.0453(2) 0.0472(2) 0.01116(17) 0.01451(17) 0.00539(15)
C1 0.0486(16) 0.0486(15) 0.0483(17) 0.0108(13) 0.0147(13) 0.0056(12)
C2 0.0485(15) 0.0490(15) 0.0477(17) 0.0109(13) 0.0150(13) 0.0056(12)
C3 0.0491(15) 0.0488(15) 0.0487(17) 0.0107(13) 0.0147(13) 0.0053(12)
C4 0.0490(15) 0.0490(16) 0.0495(18) 0.0112(14) 0.0156(14) 0.0060(12)
C5 0.0485(15) 0.0486(15) 0.0490(18) 0.0115(14) 0.0149(13) 0.0054(12)
C6 0.0478(15) 0.0488(15) 0.0492(18) 0.0114(14) 0.0151(13) 0.0055(12)
C7 0.0481(15) 0.0483(15) 0.0485(17) 0.0117(13) 0.0151(13) 0.0058(12)
C8 0.0486(16) 0.0479(15) 0.0481(17) 0.0107(14) 0.0151(14) 0.0054(12)
C9 0.0484(15) 0.0486(15) 0.0480(17) 0.0113(13) 0.0145(13) 0.0053(12)
C10 0.0487(15) 0.0490(15) 0.0489(18) 0.0111(14) 0.0148(13) 0.0060(12)
C11 0.0487(15) 0.0484(15) 0.0493(18) 0.0112(14) 0.0148(13) 0.0054(12)
C12 0.0489(15) 0.0490(15) 0.0488(17) 0.0114(14) 0.0148(13) 0.0054(12)
C13 0.0495(15) 0.0492(15) 0.0496(18) 0.0115(14) 0.0153(13) 0.0056(12)
C14 0.0494(15) 0.0492(15) 0.0498(18) 0.0109(13) 0.0149(13) 0.0056(12)
C15 0.0498(15) 0.0494(15) 0.0491(18) 0.0110(14) 0.0151(13) 0.0059(12)
C16 0.0491(15) 0.0494(15) 0.0488(18) 0.0111(14) 0.0152(13) 0.0056(12)
C17 0.0485(15) 0.0492(15) 0.0488(17) 0.0118(13) 0.0152(13) 0.0057(12)
C18 0.0487(15) 0.0487(15) 0.0476(17) 0.0105(13) 0.0144(13) 0.0055(12)
C19 0.0495(16) 0.0492(16) 0.0488(18) 0.0117(14) 0.0153(14) 0.0056(13)
C20 0.0497(15) 0.0492(16) 0.0503(18) 0.0117(14) 0.0157(14) 0.0056(12)
C21 0.0500(15) 0.0500(16) 0.0499(18) 0.0115(14) 0.0156(14) 0.0058(12)
C22 0.0485(15) 0.0483(15) 0.0480(17) 0.0109(13) 0.0149(13) 0.0056(12)
C23 0.0483(15) 0.0491(15) 0.0479(17) 0.0116(13) 0.0149(13) 0.0057(12)
C24 0.0488(15) 0.0486(15) 0.0485(17) 0.0113(14) 0.0148(13) 0.0057(12)
C25 0.0497(15) 0.0485(15) 0.0482(17) 0.0115(14) 0.0149(13) 0.0058(12)
C26 0.0483(15) 0.0489(15) 0.0485(17) 0.0111(13) 0.0153(13) 0.0056(12)
C27 0.0490(15) 0.0486(15) 0.0483(17) 0.0115(13) 0.0149(13) 0.0057(12)
C28 0.0480(15) 0.0486(15) 0.0479(17) 0.0113(13) 0.0152(13) 0.0056(12)
C29 0.0490(15) 0.0483(15) 0.0470(17) 0.0115(13) 0.0147(13) 0.0056(12)
C30 0.0487(15) 0.0484(15) 0.0482(17) 0.0113(13) 0.0143(13) 0.0055(12)
C31 0.0488(15) 0.0484(15) 0.0484(17) 0.0116(13) 0.0145(13) 0.0057(12)
C32 0.0490(15) 0.0488(15) 0.0488(17) 0.0116(13) 0.0155(13) 0.0055(12)
C33 0.0489(15) 0.0489(15) 0.0489(18) 0.0110(14) 0.0152(13) 0.0054(12)
C34 0.0487(15) 0.0489(15) 0.0492(17) 0.0118(13) 0.0145(13) 0.0060(12)
C35 0.0490(15) 0.0486(15) 0.0492(17) 0.0111(13) 0.0152(13) 0.0055(12)
C36 0.0489(15) 0.0492(15) 0.0497(18) 0.0116(14) 0.0151(14) 0.0056(12)
C37 0.0493(15) 0.0486(15) 0.0489(18) 0.0111(14) 0.0147(13) 0.0054(12)
C38 0.0487(15) 0.0490(15) 0.0484(17) 0.0112(13) 0.0153(13) 0.0058(12)
C39 0.0483(15) 0.0486(15) 0.0477(17) 0.0110(13) 0.0144(13) 0.0056(12)
C40 0.0496(15) 0.0494(16) 0.0486(18) 0.0112(14) 0.0151(14) 0.0055(13)
C41 0.0496(15) 0.0498(15) 0.0497(18) 0.0117(14) 0.0156(14) 0.0057(12)
C42 0.0498(15) 0.0496(15) 0.0496(18) 0.0115(14) 0.0150(14) 0.0058(12)
C43 0.0503(16) 0.0498(16) 0.0503(18) 0.0116(14) 0.0152(14) 0.0057(12)
C44 0.0504(16) 0.0504(16) 0.0506(18) 0.0117(14) 0.0151(14) 0.0057(12)
C45 0.0500(16) 0.0504(16) 0.0507(18) 0.0118(14) 0.0152(14) 0.0056(12)
C46 0.0516(16) 0.0509(16) 0.0521(18) 0.0119(14) 0.0158(14) 0.0061(13)
C47 0.0511(16) 0.0507(16) 0.0522(18) 0.0119(14) 0.0155(14) 0.0060(13)
C48 0.0512(16) 0.0510(16) 0.0525(18) 0.0116(14) 0.0158(14) 0.0057(13)
N1 0.0481(13) 0.0480(13) 0.0478(14) 0.0111(11) 0.0145(11) 0.0053(10)
N2 0.0483(13) 0.0482(13) 0.0480(15) 0.0115(11) 0.0147(11) 0.0057(10)
N3 0.0499(13) 0.0491(13) 0.0491(15) 0.0110(12) 0.0150(11) 0.0053(10)
N4 0.0482(13) 0.0479(13) 0.0478(14) 0.0112(11) 0.0150(11) 0.0052(10)
N5 0.0479(13) 0.0483(13) 0.0480(15) 0.0111(11) 0.0149(11) 0.0053(10)
N6 0.0494(13) 0.0485(13) 0.0495(15) 0.0113(12) 0.0154(11) 0.0054(10)
N7 0.0500(13) 0.0499(13) 0.0510(15) 0.0116(12) 0.0156(11) 0.0059(10)
N8 0.0510(13) 0.0512(13) 0.0519(15) 0.0115(12) 0.0156(12) 0.0057(11)
O1 0.0478(11) 0.0480(10) 0.0479(12) 0.0110(9) 0.0152(9) 0.0055(8)
O2 0.0485(11) 0.0474(10) 0.0483(12) 0.0110(9) 0.0148(9) 0.0055(9)
O3 0.0489(11) 0.0492(11) 0.0491(12) 0.0114(10) 0.0152(9) 0.0060(8)
O4 0.0490(11) 0.0488(10) 0.0485(12) 0.0116(9) 0.0151(9) 0.0056(8)
O5 0.0493(11) 0.0491(11) 0.0485(12) 0.0113(9) 0.0152(9) 0.0056(9)
O6 0.0478(11) 0.0479(10) 0.0478(12) 0.0114(9) 0.0146(9) 0.0053(8)
O7 0.0484(11) 0.0481(11) 0.0485(12) 0.0114(9) 0.0149(9) 0.0057(8)
O8 0.0492(11) 0.0490(11) 0.0489(12) 0.0114(9) 0.0149(9) 0.0058(8)
O9 0.0499(11) 0.0491(11) 0.0490(12) 0.0115(9) 0.0152(9) 0.0059(9)
O10 0.0493(11) 0.0486(11) 0.0487(12) 0.0113(9) 0.0152(9) 0.0057(9)
O11 0.0502(11) 0.0505(11) 0.0508(12) 0.0122(10) 0.0154(9) 0.0059(9)
O12 0.0519(11) 0.0509(12) 0.0518(13) 0.0117(10) 0.0158(10) 0.0056(9)
O1W 0.0486(11) 0.0475(10) 0.0480(12) 0.0111(9) 0.0143(9) 0.0053(8)

loop_
_geom_bond_atom_site_label_1
_geom_bond_atom_site_label_2
_geom_bond_distance
_geom_bond_site_symmetry_2
_geom_bond_publ_flag
Ni1 N1 1.970(2) . ?
Ni1 O1 2.027(2) 2_767 ?
Ni1 O1 2.038(2) . ?
Ni1 O2 2.044(2) . ?
Ni1 O4 2.089(2) . ?
Ni1 O5 2.152(2) . ?
Ni2 N4 1.986(3) . ?
Ni2 O6 2.031(2) . ?
Ni2 O7 2.038(2) . ?
Ni2 O6 2.044(2) 2_657 ?
Ni2 O9 2.099(2) . ?
Ni2 O10 2.135(2) . ?
C1 O1 1.318(3) . ?
C1 C2 1.376(4) . ?
C1 C6 1.400(4) . ?
C2 C3 1.414(4) . ?
C2 H2 0.9300 . ?
C3 C4 1.386(4) . ?
C3 H3 0.9300 . ?
C4 C5 1.301(4) . ?
C4 H4 0.9300 . ?
C5 C6 1.417(4) . ?
C5 H5 0.9300 . ?
C6 C7 1.448(4) . ?
C7 N1 1.279(4) . ?
C7 H7 0.9300 . ?
C8 O2 1.269(4) . ?
C8 N2 1.321(4) . ?
C8 C9 1.451(4) . ?
C9 C18 1.374(4) . ?
C9 C10 1.454(4) . ?
C10 O3 1.360(4) . ?
C10 C11 1.360(4) . ?
C11 C12 1.367(4) . ?
C11 H11 0.9300 . ?
C12 C17 1.407(4) . ?
C12 C13 1.409(4) . ?
C13 C14 1.364(4) . ?
C13 H13 0.9300 . ?
C14 C15 1.444(4) . ?
C14 H14 0.9300 . ?
C15 C16 1.396(4) . ?
C15 H15 0.9300 . ?
C16 C17 1.423(4) . ?
C16 H16 0.9300 . ?
C17 C18 1.438(4) . ?
C18 H18 0.9300 . ?
C19 O5 1.214(4) . ?
C19 N3 1.281(4) . ?
C19 H19 0.9300 . ?
C20 N3 1.434(4) . ?
C20 H20A 0.9600 . ?
C20 H20B 0.9600 . ?
C20 H20C 0.9600 . ?
C21 N3 1.485(4) . ?
C21 H21A 0.9600 . ?
C21 H21B 0.9600 . ?
C21 H21C 0.9600 . ?
C22 O6 1.330(4) . ?
C22 C27 1.377(4) . ?
C22 C23 1.415(4) . ?
C23 C24 1.389(4) . ?
C23 H23 0.9300 . ?
C24 C25 1.361(4) . ?
C24 H24 0.9300 . ?
C25 C26 1.363(4) . ?
C25 H25 0.9300 . ?
C26 C27 1.387(4) . ?
C26 H26 0.9300 . ?
C27 C28 1.436(4) . ?
C28 N4 1.284(4) . ?
C28 H28 0.9300 . ?
C29 O7 1.303(4) . ?
C29 N5 1.307(4) . ?
C29 C30 1.486(4) . ?
C30 C39 1.381(4) . ?
C30 C31 1.426(4) . ?
C31 O8 1.353(4) . ?
C31 C32 1.387(4) . ?
C32 C33 1.366(4) . ?
C32 H32 0.9300 . ?
C33 C34 1.404(4) . ?
C33 C38 1.421(4) . ?
C34 C35 1.360(4) . ?
C34 H34 0.9300 . ?
C35 C36 1.385(4) . ?
C35 H35 0.9300 . ?
C36 C37 1.372(4) . ?
C36 H36 0.9300 . ?
C37 C38 1.382(4) . ?
C37 H37 0.9300 . ?
C38 C39 1.374(4) . ?
C39 H39 0.9300 . ?
C40 O10 1.198(4) . ?
C40 N6 1.347(4) . ?
C40 H40 0.9300 . ?
C41 N6 1.453(4) . ?
C41 H41A 0.9600 . ?
C41 H41B 0.9600 . ?
C41 H41C 0.9600 . ?
C42 N6 1.502(4) . ?
C42 H42A 0.9600 . ?
C42 H42B 0.9600 . ?
C42 H42C 0.9600 . ?
C43 N7 1.528(4) . ?
C43 H43A 0.9600 . ?
C43 H43B 0.9600 . ?
C43 H43C 0.9600 . ?
C44 N7 1.523(4) . ?
C44 H44A 0.9600 . ?
C44 H44B 0.9600 . ?
C44 H44C 0.9600 . ?
C45 O11 1.254(4) . ?
C45 N7 1.517(4) . ?
C45 H45 0.9300 . ?
C46 N8 1.410(4) . ?
C46 H46A 0.9600 . ?
C46 H46B 0.9600 . ?
C46 H46C 0.9600 . ?
C47 N8 1.423(4) . ?
C47 H47A 0.9600 . ?
C47 H47B 0.9600 . ?
C47 H47C 0.9600 . ?
C48 O12 1.240(4) . ?
C48 N8 1.427(4) . ?
C48 H48 0.9300 . ?
N1 N2 1.404(3) . ?
N4 N5 1.403(4) . ?
O1 Ni1 2.027(2) 2_767 ?
O3 H3A 0.8200 . ?
O4 H4A 0.8501 . ?
O4 H4B 0.8500 . ?
O6 Ni2 2.044(2) 2_657 ?
O8 H8 0.8200 . ?
O9 H9B 0.8500 . ?
O9 H9A 0.8500 . ?
O1W H1WA 0.8500 . ?
O1W H1WB 0.8500 . ?
